data_2202345
loop_
_publ_author_name
'Wang, Jian-Feng'
'Zhang, Yong-Jie'
'Huang, Yao-Jian'
'Su, Wen-Jin'
'Lu, Yang'
'Zhao, Yu-Fen'
'Ng, Seik Weng'

_publ_section_title
;
 Methyl 8-hydroxy-(<i>S</i>)-3-methyl-1-oxoisochromane-5-carboxylate
 (5-methoxycarbonylmellein)
;
_journal_issue 8
_journal_name_full 'Acta Crystallographica Section E'
_journal_page_first o1233
_journal_page_last o1234
_journal_paper_doi 10.1107/S1600536803016490
_journal_volume 59
_journal_year 2003
_chemical_formula_iupac 'C12 H12 O5'
_chemical_formula_moiety 'C12 H12 O5'
_chemical_formula_sum 'C12 H12 O5'
_chemical_formula_weight 236.22
_chemical_name_common 5-Methoxycarbonylmellein
_chemical_name_systematic
;
Methyl 8-hydroxy-(S)-3-methyl-1-oxo-isochromane-5-carboxylate
;
_space_group_IT_number 4
_symmetry_cell_setting monoclinic
_symmetry_space_group_name_Hall 'P 2yb'
_symmetry_space_group_name_H-M 'P 1 21 1'
_atom_sites_solution_hydrogens geom
_atom_sites_solution_primary direct
_atom_sites_solution_secondary difmap
_audit_creation_method SHELXL-97
_cell_angle_alpha 90.00
_cell_angle_beta 99.0880(10)
_cell_angle_gamma 90.00
_cell_formula_units_Z 4
_cell_length_a 10.9633(7)
_cell_length_b 7.1890(5)
_cell_length_c 14.4250(10)
_cell_measurement_reflns_used 2648
_cell_measurement_temperature 298(2)
_cell_measurement_theta_max 23.7
_cell_measurement_theta_min 2.5
_cell_volume 1122.64(13)
_computing_cell_refinement SMART
_computing_data_collection 'SMART (Bruker, 2001)'
_computing_data_reduction 'SAINT (Bruker, 2001)'
_computing_molecular_graphics 'ORTEPII (Johnson, 1976)'
_computing_publication_material SHELXL97
_computing_structure_refinement 'SHELXL97 (Sheldrick, 1997)'
_computing_structure_solution 'SHELXS97 (Sheldrick, 1997)'
_diffrn_ambient_temperature 298(2)
_diffrn_measured_fraction_theta_full 1.00
_diffrn_measured_fraction_theta_max 1.00
_diffrn_measurement_device_type 'Bruker AXS area-detector'
_diffrn_measurement_method '\f and \w'
_diffrn_radiation_monochromator graphite
_diffrn_radiation_source 'fine-focus sealed tube'
_diffrn_radiation_type MoK\a
_diffrn_radiation_wavelength 0.71073
_diffrn_reflns_av_R_equivalents 0.039
_diffrn_reflns_av_sigmaI/netI 0.035
_diffrn_reflns_limit_h_max 13
_diffrn_reflns_limit_h_min -12
_diffrn_reflns_limit_k_max 8
_diffrn_reflns_limit_k_min -8
_diffrn_reflns_limit_l_max 17
_diffrn_reflns_limit_l_min -16
_diffrn_reflns_number 8222
_diffrn_reflns_theta_full 25.0
_diffrn_reflns_theta_max 25.0
_diffrn_reflns_theta_min 1.4
_diffrn_standards_decay_% 0
_diffrn_standards_interval_count 0
_diffrn_standards_interval_time 0
_diffrn_standards_number 0
_exptl_absorpt_coefficient_mu 0.110
_exptl_absorpt_correction_type none
_exptl_crystal_colour Colorless
_exptl_crystal_density_diffrn 1.398
_exptl_crystal_density_method 'not measured'
_exptl_crystal_description Needle
_exptl_crystal_F_000 496
_exptl_crystal_size_max 0.53
_exptl_crystal_size_mid 0.19
_exptl_crystal_size_min 0.11
_refine_diff_density_max 0.18
_refine_diff_density_min -0.18
_refine_ls_abs_structure_details 'Calculation of Flack parameter suppressed by MERG 4.'
_refine_ls_abs_structure_Flack 0
_refine_ls_extinction_method none
_refine_ls_goodness_of_fit_ref 1.02
_refine_ls_hydrogen_treatment constr
_refine_ls_matrix_type full
_refine_ls_number_parameters 309
_refine_ls_number_reflns 2154
_refine_ls_number_restraints 1
_refine_ls_restrained_S_all 1.02
_refine_ls_R_factor_all 0.067
_refine_ls_R_factor_gt 0.051
_refine_ls_shift/su_max 0.001
_refine_ls_shift/su_mean <0.001
_refine_ls_structure_factor_coef Fsqd
_refine_ls_weighting_details 'calc w = 1/[\s^2^(Fo^2^)+(0.069P)^2^] where P = (Fo^2^+2Fc^2^)/3'
_refine_ls_weighting_scheme calc
_refine_ls_wR_factor_gt 0.115
_refine_ls_wR_factor_ref 0.123
_reflns_number_gt 1700
_reflns_number_total 2154
_reflns_threshold_expression I>2\s(I)
_cod_data_source_file bt6315.cif
_cod_data_source_block I
_cod_depositor_comments
;
The following automatic conversions were performed:
'_symmetry_cell_setting' value 'Monoclinic' changed to 'monoclinic'
according to '/home/saulius/struct/CIF-dictionaries/cif_core.dic'
dictionary named 'cif_core.dic' version 2.4.1 from 2010-06-29.

Automatic conversion script
Id: cif_fix_enum 1527 2010-12-29 10:47:43Z saulius 

The following automatic conversions were performed:

'_symmetry_cell_setting' value 'Monoclinic' changed to 'monoclinic'
according to /home/saulius/struct/CIF-dictionaries/cif_core.dic
dictionary named 'cif_core.dic' version 2.4.1 from
2010-06-29.

'_exptl_absorpt_correction_type' value 'None' changed to
'none' according to
/home/saulius/struct/CIF-dictionaries/cif_core.dic dictionary named
'cif_core.dic' version 2.4.1 from 2010-06-29.

Automatic conversion script
Id: cif_fix_values 1715 2011-07-08 13:25:40Z adriana 
;
_cod_original_cell_volume 1122.70(10)
_cod_original_sg_symbol_H-M 'P 21'
_cod_database_code 2202345
_cod_database_fobs_code 2202345

loop_
_symmetry_equiv_pos_as_xyz
'x, y, z'
'-x, y+1/2, -z'

loop_
_atom_site_label
_atom_site_fract_x
_atom_site_fract_y
_atom_site_fract_z
_atom_site_U_iso_or_equiv
_atom_site_adp_type
_atom_site_calc_flag
_atom_site_refinement_flags
_atom_site_occupancy
_atom_site_disorder_assembly
_atom_site_disorder_group
_atom_site_type_symbol
O1a 0.1124(3) 0.4999(5) 0.6625(2) 0.0770(10) Uani d . 1 . . O
O2a 0.1380(3) 0.5214(7) 0.8156(2) 0.1010(10) Uani d . 1 . . O
O3a 0.6899(3) 0.6521(8) 0.7795(2) 0.0980(10) Uani d . 1 . . O
O4a 0.6744(3) 0.6316(5) 0.5996(2) 0.0710(10) Uani d . 1 . . O
O5a 0.4977(3) 0.6341(5) 0.5074(2) 0.0560(10) Uani d . 1 . . O
C1a -0.0178(4) 0.4653(9) 0.6593(4) 0.088(2) Uani d . 1 . . C
C2a 0.1806(4) 0.5259(6) 0.7453(3) 0.0600(10) Uani d . 1 . . C
C3a 0.3133(4) 0.5603(6) 0.7431(3) 0.0500(10) Uani d . 1 . . C
C4a 0.3863(4) 0.5739(7) 0.8306(3) 0.0660(10) Uani d . 1 . . C
C5a 0.5099(4) 0.6048(9) 0.8418(3) 0.075(2) Uani d . 1 . . C
C6a 0.5681(4) 0.6260(8) 0.7638(3) 0.0630(10) Uani d . 1 . . C
C7a 0.4970(3) 0.6143(6) 0.6743(3) 0.0500(10) Uani d . 1 . . C
C8a 0.3687(3) 0.5825(5) 0.6631(2) 0.0440(10) Uani d . 1 . . C
C9a 0.3045(3) 0.5693(7) 0.5634(2) 0.0510(10) Uani d . 1 . . C
C10a 0.3670(3) 0.6817(6) 0.4978(3) 0.0470(10) Uani d . 1 . . C
C11a 0.3147(4) 0.6541(8) 0.3962(3) 0.0670(10) Uani d . 1 . . C
C12a 0.5621(4) 0.6278(6) 0.5927(3) 0.0520(10) Uani d . 1 . . C
O1b 0.4391(3) 0.6033(6) 0.1957(2) 0.0840(10) Uani d . 1 . . O
O2b 0.5196(3) 0.5765(8) 0.0678(2) 0.104(2) Uani d . 1 . . O
O3b 0.9688(3) 0.4868(6) 0.4095(2) 0.0790(10) Uani d . 1 . . O
O4b 1.0793(3) 0.4120(6) 0.2699(2) 0.0840(10) Uani d . 1 . . O
O5b 0.9985(3) 0.4847(5) 0.1266(2) 0.0730(10) Uani d . 1 . . O
C1b 0.3190(4) 0.6180(10) 0.1384(4) 0.113(3) Uani d . 1 . . C
C2b 0.5343(4) 0.5818(7) 0.1513(3) 0.0600(10) Uani d . 1 . . C
C3b 0.6521(3) 0.5661(6) 0.2157(3) 0.0470(10) Uani d . 1 . . C
C4b 0.6543(4) 0.5808(7) 0.3119(3) 0.0550(10) Uani d . 1 . . C
C5b 0.7589(4) 0.5598(6) 0.3755(3) 0.0540(10) Uani d . 1 . . C
C6b 0.8683(4) 0.5180(6) 0.3445(3) 0.0550(10) Uani d . 1 . . C
C7b 0.8713(4) 0.5077(6) 0.2479(3) 0.0500(10) Uani d . 1 . . C
C8b 0.7634(3) 0.5321(6) 0.1834(3) 0.0490(10) Uani d . 1 . . C
C9b 0.7770(4) 0.5170(8) 0.0819(3) 0.0640(10) Uani d . 1 . . C
C10b 0.9012(4) 0.5847(8) 0.0650(3) 0.0640(10) Uani d . 1 . . C
C11b 0.9244(4) 0.5530(9) -0.0334(3) 0.082(2) Uani d . 1 . . C
C12b 0.9888(4) 0.4651(7) 0.2161(3) 0.0600(10) Uani d . 1 . . C
H3a 0.7156 0.6586 0.7292 0.118 Uiso calc R 1 . . H
H1aa -0.0562 0.4485 0.5953 0.131 Uiso calc R 1 . . H
H1ab -0.0549 0.5693 0.6860 0.131 Uiso calc R 1 . . H
H1ac -0.0289 0.3550 0.6946 0.131 Uiso calc R 1 . . H
H4a 0.3489 0.5614 0.8839 0.079 Uiso calc R 1 . . H
H5a 0.5556 0.6116 0.9018 0.090 Uiso calc R 1 . . H
H9aa 0.3020 0.4402 0.5438 0.062 Uiso calc R 1 . . H
H9ab 0.2200 0.6121 0.5600 0.062 Uiso calc R 1 . . H
H10a 0.3599 0.8135 0.5133 0.056 Uiso calc R 1 . . H
H11a 0.3592 0.7300 0.3581 0.101 Uiso calc R 1 . . H
H11b 0.2291 0.6891 0.3857 0.101 Uiso calc R 1 . . H
H11c 0.3223 0.5257 0.3798 0.101 Uiso calc R 1 . . H
H3b 1.0270 0.4566 0.3833 0.095 Uiso calc R 1 . . H
H1ba 0.2571 0.6331 0.1780 0.169 Uiso calc R 1 . . H
H1bb 0.3023 0.5063 0.1018 0.169 Uiso calc R 1 . . H
H1bc 0.3177 0.7227 0.0972 0.169 Uiso calc R 1 . . H
H4b 0.5808 0.6061 0.3338 0.066 Uiso calc R 1 . . H
H5b 0.7567 0.5736 0.4393 0.065 Uiso calc R 1 . . H
H9ba 0.7129 0.5897 0.0444 0.076 Uiso calc R 1 . . H
H9bb 0.7665 0.3882 0.0622 0.076 Uiso calc R 1 . . H
H10b 0.9083 0.7179 0.0792 0.077 Uiso calc R 1 . . H
H11d 1.0037 0.6029 -0.0403 0.123 Uiso calc R 1 . . H
H11e 0.8614 0.6138 -0.0766 0.123 Uiso calc R 1 . . H
H11f 0.9231 0.4220 -0.0463 0.123 Uiso calc R 1 . . H

loop_
_atom_site_aniso_label
_atom_site_aniso_U_11
_atom_site_aniso_U_22
_atom_site_aniso_U_33
_atom_site_aniso_U_12
_atom_site_aniso_U_13
_atom_site_aniso_U_23
O1a 0.053(2) 0.103(3) 0.078(2) -0.013(2) 0.026(2) 0.001(2)
O2a 0.088(2) 0.155(4) 0.072(2) -0.011(3) 0.049(2) 0.007(3)
O3a 0.052(2) 0.175(4) 0.066(2) 0.000(2) 0.008(2) 0.007(3)
O4a 0.047(2) 0.105(3) 0.066(2) -0.005(2) 0.0200(10) -0.006(2)
O5a 0.051(2) 0.076(2) 0.043(2) 0.002(2) 0.0170(10) -0.004(2)
C1a 0.052(3) 0.109(5) 0.106(4) -0.013(3) 0.028(3) 0.000(4)
C2a 0.070(3) 0.055(3) 0.060(3) 0.001(2) 0.032(2) 0.009(2)
C3a 0.059(2) 0.046(2) 0.048(2) 0.006(2) 0.021(2) 0.003(2)
C4a 0.084(3) 0.073(3) 0.047(3) 0.007(3) 0.031(2) 0.011(2)
C5a 0.069(3) 0.112(4) 0.041(2) 0.008(3) 0.000(2) 0.005(3)
C6a 0.062(3) 0.085(4) 0.043(3) 0.012(3) 0.010(2) 0.001(2)
C7a 0.051(2) 0.053(3) 0.047(2) 0.008(2) 0.015(2) -0.001(2)
C8a 0.051(2) 0.038(2) 0.046(2) 0.005(2) 0.019(2) 0.005(2)
C9a 0.052(2) 0.060(3) 0.044(2) -0.002(2) 0.014(2) -0.007(2)
C10a 0.048(2) 0.048(2) 0.047(2) 0.006(2) 0.015(2) 0.000(2)
C11a 0.069(3) 0.089(4) 0.046(3) 0.015(3) 0.014(2) 0.003(2)
C12a 0.051(2) 0.054(3) 0.052(3) -0.002(2) 0.015(2) -0.004(2)
O1b 0.054(2) 0.142(3) 0.060(2) 0.018(2) 0.023(2) 0.010(2)
O2b 0.065(2) 0.202(5) 0.045(2) 0.018(3) 0.013(2) 0.006(3)
O3b 0.069(2) 0.114(3) 0.052(2) -0.004(2) 0.001(2) -0.002(2)
O4b 0.049(2) 0.132(3) 0.067(2) 0.001(2) 0.002(2) -0.009(2)
O5b 0.054(2) 0.108(3) 0.060(2) -0.006(2) 0.022(2) -0.007(2)
C1b 0.054(3) 0.205(8) 0.079(4) 0.022(4) 0.012(2) 0.020(5)
C2b 0.063(3) 0.070(3) 0.053(3) 0.002(2) 0.023(2) 0.007(2)
C3b 0.055(2) 0.045(2) 0.045(2) 0.001(2) 0.021(2) 0.004(2)
C4b 0.060(3) 0.058(3) 0.053(2) -0.011(2) 0.024(2) 0.000(2)
C5b 0.073(3) 0.054(3) 0.039(2) -0.013(2) 0.019(2) -0.003(2)
C6b 0.060(3) 0.059(3) 0.044(2) -0.013(2) 0.008(2) 0.000(2)
C7b 0.049(2) 0.053(3) 0.051(2) -0.007(2) 0.017(2) -0.001(2)
C8b 0.053(2) 0.048(3) 0.047(2) -0.008(2) 0.015(2) -0.004(2)
C9b 0.056(3) 0.090(4) 0.048(2) -0.003(3) 0.020(2) 0.000(3)
C10b 0.059(3) 0.077(3) 0.062(3) -0.005(3) 0.026(2) -0.004(3)
C11b 0.076(3) 0.114(5) 0.064(3) 0.005(3) 0.039(2) 0.005(3)
C12b 0.053(3) 0.074(3) 0.056(3) -0.013(2) 0.011(2) -0.013(2)

loop_
_atom_type_symbol
_atom_type_description
_atom_type_scat_dispersion_real
_atom_type_scat_dispersion_imag
_atom_type_scat_source
C C 0.0033 0.0000 'International Tables Vol C Tables 4.2.6.8 and 6.1.1.4'
H H 0.0000 0.0000 'International Tables Vol C Tables 4.2.6.8 and 6.1.1.4'
O O 0.0106 0.0000 'International Tables Vol C Tables 4.2.6.8 and 6.1.1.4'

loop_
_geom_angle_atom_site_label_1
_geom_angle_atom_site_label_2
_geom_angle_atom_site_label_3
_geom_angle
_geom_angle_publ_flag
C2a O1a C1a 118.0(3) yes
C12a O5a C10a 118.0(3) yes
O1a C2a O2a 121.9(4) yes
O1a C2a C3a 115.0(3) yes
O2a C2a C3a 123.1(5) yes
C4a C3a C8a 118.7(4) yes
C4a C3a C2a 114.8(4) yes
C8a C3a C2a 126.5(4) yes
C5a C4a C3a 122.8(4) yes
C4a C5a C6a 120.0(4) yes
O3a C6a C5a 117.1(4) yes
O3a C6a C7a 124.2(4) yes
C5a C6a C7a 118.7(4) yes
C6a C7a C8a 121.0(3) yes
C6a C7a C12a 117.6(4) yes
C8a C7a C12a 121.4(4) yes
C3a C8a C7a 118.8(3) yes
C3a C8a C9a 125.8(3) yes
C7a C8a C9a 115.4(3) yes
C10a C9a C8a 112.4(3) yes
O5a C10a C9a 110.9(3) yes
O5a C10a C11a 106.2(3) yes
C9a C10a C11a 113.9(4) yes
O4a C12a O5a 117.3(3) yes
O4a C12a C7a 123.2(4) yes
O5a C12a C7a 119.5(4) yes
C2b O1b C1b 116.8(3) yes
C12b O5b C10b 118.9(3) yes
O1b C2b O2b 120.3(4) yes
O1b C2b C3b 112.7(3) yes
O2b C2b C3b 126.9(4) yes
C4b C3b C8b 118.0(4) yes
C4b C3b C2b 120.0(3) yes
C8b C3b C2b 122.0(3) yes
C5b C4b C3b 123.1(4) yes
C4b C5b C6b 119.4(4) yes
O3b C6b C5b 117.9(4) yes
O3b C6b C7b 122.5(4) yes
C5b C6b C7b 119.5(4) yes
C8b C7b C6b 120.4(3) yes
C8b C7b C12b 120.8(4) yes
C6b C7b C12b 118.8(4) yes
C3b C8b C7b 119.6(3) yes
C3b C8b C9b 124.5(4) yes
C7b C8b C9b 115.9(3) yes
C8b C9b C10b 111.6(3) yes
O5b C10b C11b 106.5(4) yes
O5b C10b C9b 109.5(4) yes
C11b C10b C9b 113.5(4) yes
O4b C12b O5b 118.2(4) yes
O4b C12b C7b 122.2(4) yes
O5b C12b C7b 119.6(4) yes
C6a O3a H3a 109.5 no
O1a C1a H1aa 109.5 no
O1a C1a H1ab 109.5 no
H1aa C1a H1ab 109.5 no
O1a C1a H1ac 109.5 no
H1aa C1a H1ac 109.5 no
H1ab C1a H1ac 109.5 no
C5a C4a H4a 118.6 no
C3a C4a H4a 118.6 no
C4a C5a H5a 120.0 no
C6a C5a H5a 120.0 no
C10a C9a H9aa 109.1 no
C8a C9a H9aa 109.1 no
C10a C9a H9ab 109.1 no
C8a C9a H9ab 109.1 no
H9aa C9a H9ab 107.9 no
O5a C10a H10a 108.5 no
C9a C10a H10a 108.5 no
C11a C10a H10a 108.5 no
C10a C11a H11a 109.5 no
C10a C11a H11b 109.5 no
H11a C11a H11b 109.5 no
C10a C11a H11c 109.5 no
H11a C11a H11c 109.5 no
H11b C11a H11c 109.5 no
C6b O3b H3b 109.5 no
O1b C1b H1ba 109.5 no
O1b C1b H1bb 109.5 no
H1ba C1b H1bb 109.5 no
O1b C1b H1bc 109.5 no
H1ba C1b H1bc 109.5 no
H1bb C1b H1bc 109.5 no
C5b C4b H4b 118.4 no
C3b C4b H4b 118.4 no
C4b C5b H5b 120.3 no
C6b C5b H5b 120.3 no
C8b C9b H9ba 109.3 no
C10b C9b H9ba 109.3 no
C8b C9b H9bb 109.3 no
C10b C9b H9bb 109.3 no
H9ba C9b H9bb 108.0 no
O5b C10b H10b 109.1 no
C11b C10b H10b 109.1 no
C9b C10b H10b 109.1 no
C10b C11b H11d 109.5 no
C10b C11b H11e 109.5 no
H11d C11b H11e 109.5 no
C10b C11b H11f 109.5 no
H11d C11b H11f 109.5 no
H11e C11b H11f 109.5 no

loop_
_geom_bond_atom_site_label_1
_geom_bond_atom_site_label_2
_geom_bond_site_symmetry_2
_geom_bond_distance
_geom_bond_publ_flag
O1a C2a . 1.319(5) yes
O1a C1a . 1.443(5) yes
O2a C2a . 1.182(5) yes
O3a C6a . 1.332(5) yes
O4a C12a . 1.219(4) yes
O5a C12a . 1.320(5) yes
O5a C10a . 1.458(5) yes
C2a C3a . 1.481(5) yes
C3a C4a . 1.387(6) yes
C3a C8a . 1.396(5) yes
C4a C5a . 1.358(6) yes
C5a C6a . 1.387(6) yes
C6a C7a . 1.401(5) yes
C7a C8a . 1.409(5) yes
C7a C12a . 1.473(5) yes
C8a C9a . 1.501(5) yes
C9a C10a . 1.491(5) yes
C10a C11a . 1.500(5) yes
O1b C2b . 1.318(5) yes
O1b C1b . 1.444(5) yes
O2b C2b . 1.191(5) yes
O3b C6b . 1.348(5) yes
O4b C12b . 1.220(5) yes
O5b C12b . 1.319(5) yes
O5b C10b . 1.465(6) yes
C2b C3b . 1.471(5) yes
C3b C4b . 1.388(5) yes
C3b C8b . 1.394(5) yes
C4b C5b . 1.359(6) yes
C5b C6b . 1.377(6) yes
C6b C7b . 1.401(5) yes
C7b C8b . 1.396(5) yes
C7b C12b . 1.467(6) yes
C8b C9b . 1.499(5) yes
C9b C10b . 1.501(5) yes
C10b C11b . 1.498(6) yes
O3a H3a . 0.82 no
C1a H1aa . 0.96 no
C1a H1ab . 0.96 no
C1a H1ac . 0.96 no
C4a H4a . 0.93 no
C5a H5a . 0.93 no
C9a H9aa . 0.97 no
C9a H9ab . 0.97 no
C10a H10a . 0.98 no
C11a H11a . 0.96 no
C11a H11b . 0.96 no
C11a H11c . 0.96 no
O3b H3b . 0.82 no
C1b H1ba . 0.96 no
C1b H1bb . 0.96 no
C1b H1bc . 0.96 no
C4b H4b . 0.93 no
C5b H5b . 0.93 no
C9b H9ba . 0.97 no
C9b H9bb . 0.97 no
C10b H10b . 0.98 no
C11b H11d . 0.96 no
C11b H11e . 0.96 no
C11b H11f . 0.96 no

loop_
_geom_hbond_atom_site_label_D
_geom_hbond_atom_site_label_H
_geom_hbond_atom_site_label_A
_geom_hbond_distance_DH
_geom_hbond_distance_HA
_geom_hbond_distance_DA
_geom_hbond_angle_DHA
O3a H3a O4a 0.82 1.86 2.578(4) 145
O3b H3b O4b 0.82 1.84 2.565(4) 146

loop_
_geom_torsion_atom_site_label_1
_geom_torsion_atom_site_label_2
_geom_torsion_atom_site_label_3
_geom_torsion_atom_site_label_4
_geom_torsion
_geom_torsion_publ_flag
C1a O1a C2a O2a 0.1(7) no
C1a O1a C2a C3a 179.9(4) no
O2a C2a C3a C4a 4.4(7) no
O1a C2a C3a C4a -175.5(4) no
O2a C2a C3a C8a -174.5(5) no
O1a C2a C3a C8a 5.7(6) no
C8a C3a C4a C5a -1.2(7) no
C2a C3a C4a C5a 179.9(5) no
C3a C4a C5a C6a 0.7(9) no
C4a C5a C6a O3a -178.7(6) no
C4a C5a C6a C7a -0.2(8) no
O3a C6a C7a C8a 178.6(5) no
C5a C6a C7a C8a 0.3(7) no
O3a C6a C7a C12a 1.4(8) no
C5a C6a C7a C12a -176.9(5) no
C4a C3a C8a C7a 1.2(6) no
C2a C3a C8a C7a -180.0(4) no
C4a C3a C8a C9a 179.0(4) no
C2a C3a C8a C9a -2.2(7) no
C6a C7a C8a C3a -0.8(6) no
C12a C7a C8a C3a 176.3(4) no
C6a C7a C8a C9a -178.8(4) no
C12a C7a C8a C9a -1.7(6) no
C3a C8a C9a C10a 153.0(4) no
C7a C8a C9a C10a -29.2(5) no
C12a O5a C10a C9a -48.5(5) no
C12a O5a C10a C11a -172.8(4) no
C8a C9a C10a O5a 53.3(4) no
C8a C9a C10a C11a 173.1(4) no
C10a O5a C12a O4a -163.2(4) no
C10a O5a C12a C7a 17.5(6) no
C6a C7a C12a O4a 6.8(7) no
C8a C7a C12a O4a -170.4(4) no
C6a C7a C12a O5a -174.0(4) no
C8a C7a C12a O5a 8.8(6) no
C1b O1b C2b O2b 0.7(9) no
C1b O1b C2b C3b -179.2(5) no
O2b C2b C3b C4b 178.0(6) no
O1b C2b C3b C4b -2.1(6) no
O2b C2b C3b C8b -3.6(8) no
O1b C2b C3b C8b 176.3(4) no
C8b C3b C4b C5b -1.4(6) no
C2b C3b C4b C5b 177.1(4) no
C3b C4b C5b C6b -1.5(7) no
C4b C5b C6b O3b -176.0(4) no
C4b C5b C6b C7b 3.4(7) no
O3b C6b C7b C8b 176.8(4) no
C5b C6b C7b C8b -2.5(6) no
O3b C6b C7b C12b -1.3(7) no
C5b C6b C7b C12b 179.3(4) no
C4b C3b C8b C7b 2.2(6) no
C2b C3b C8b C7b -176.2(4) no
C4b C3b C8b C9b -178.5(4) no
C2b C3b C8b C9b 3.0(7) no
C6b C7b C8b C3b -0.3(6) no
C12b C7b C8b C3b 177.8(4) no
C6b C7b C8b C9b -179.6(4) no
C12b C7b C8b C9b -1.5(6) no
C3b C8b C9b C10b 148.4(4) no
C7b C8b C9b C10b -32.4(6) no
C12b O5b C10b C11b -169.4(4) no
C12b O5b C10b C9b -46.3(6) no
C8b C9b C10b O5b 54.8(5) no
C8b C9b C10b C11b 173.7(4) no
C10b O5b C12b O4b -167.1(4) no
C10b O5b C12b C7b 12.7(7) no
C8b C7b C12b O4b -167.2(4) no
C6b C7b C12b O4b 11.0(7) no
C8b C7b C12b O5b 13.0(7) no
C6b C7b C12b O5b -168.9(4) no

loop_
_cod_related_entry_id
_cod_related_entry_database
_cod_related_entry_code
1 ChemSpider 24732286
